data_7106218
loop_
_publ_author_name
'Sanjeev P. Mahanta'
'B. Sathish Kumar'
'Pradeepta K. Panda'

_publ_section_title
;
 Meso-diacylated calix[4]pyrrole: Structural diversities and enhanced
 binding towards dihydrogenphosphate ion
;
_journal_name_full Chem.Commun.
_journal_page_first 4496
_journal_paper_doi 10.1039/c1cc10284b
_journal_volume 47
_journal_year 2011
_chemical_formula_sum 'C31 H38 Cl2 N4 O2'
_chemical_formula_weight 569.55
_chemical_name_systematic
;
?
;
_space_group_IT_number 14
_symmetry_cell_setting monoclinic
_symmetry_space_group_name_Hall '-P 2yn'
_symmetry_space_group_name_H-M 'P 1 21/n 1'
_atom_sites_solution_hydrogens geom
_atom_sites_solution_primary direct
_atom_sites_solution_secondary difmap
_audit_creation_method SHELXL-97
_cell_angle_alpha 90.00
_cell_angle_beta 101.040(13)
_cell_angle_gamma 90.00
_cell_formula_units_Z 4
_cell_length_a 10.2397(12)
_cell_length_b 12.4463(13)
_cell_length_c 24.466(3)
_cell_measurement_reflns_used 1688
_cell_measurement_temperature 298(2)
_cell_measurement_theta_max 24.9691
_cell_measurement_theta_min 2.5996
_cell_volume 3060.4(6)
_computing_cell_refinement CrysAlisPro
_computing_data_collection CrysAlisPro
_computing_data_reduction CrysAlisPro
_computing_molecular_graphics OLEX2
_computing_publication_material OLEX2
_computing_structure_refinement 'SHELXL-97 (Sheldrick, 1997)'
_computing_structure_solution 'SHELXS-97 (Sheldrick, 1990)'
_diffrn_ambient_temperature 298(2)
_diffrn_measured_fraction_theta_full 0.999
_diffrn_measured_fraction_theta_max 0.999
_diffrn_measurement_device_type 'Xcalibur, Eos, Gemini'
_diffrn_measurement_method '\w scans'
_diffrn_radiation_monochromator graphite
_diffrn_radiation_source 'fine-focus sealed tube'
_diffrn_radiation_type MoK\a
_diffrn_radiation_wavelength 0.71073
_diffrn_reflns_av_R_equivalents 0.2627
_diffrn_reflns_av_sigmaI/netI 0.3525
_diffrn_reflns_limit_h_max 12
_diffrn_reflns_limit_h_min -12
_diffrn_reflns_limit_k_max 14
_diffrn_reflns_limit_k_min -14
_diffrn_reflns_limit_l_max 28
_diffrn_reflns_limit_l_min -29
_diffrn_reflns_number 23447
_diffrn_reflns_theta_full 25.02
_diffrn_reflns_theta_max 25.02
_diffrn_reflns_theta_min 2.60
_exptl_absorpt_coefficient_mu 0.246
_exptl_absorpt_correction_T_max 0.9688
_exptl_absorpt_correction_T_min 0.9389
_exptl_absorpt_correction_type multi-scan
_exptl_absorpt_process_details 'SCALE3 ABSPACK'
_exptl_crystal_colour colorless
_exptl_crystal_density_diffrn 1.236
_exptl_crystal_density_method 'not measured'
_exptl_crystal_description block
_exptl_crystal_F_000 1208
_exptl_crystal_size_max 0.26
_exptl_crystal_size_mid 0.23
_exptl_crystal_size_min 0.13
_refine_diff_density_max 0.530
_refine_diff_density_min -0.464
_refine_diff_density_rms 0.054
_refine_ls_extinction_method none
_refine_ls_goodness_of_fit_ref 0.817
_refine_ls_hydrogen_treatment mixed
_refine_ls_matrix_type full
_refine_ls_number_parameters 372
_refine_ls_number_reflns 5395
_refine_ls_number_restraints 0
_refine_ls_restrained_S_all 0.817
_refine_ls_R_factor_all 0.2934
_refine_ls_R_factor_gt 0.0810
_refine_ls_shift/su_max 0.000
_refine_ls_shift/su_mean 0.000
_refine_ls_structure_factor_coef Fsqd
_refine_ls_weighting_details 'calc w=1/[\s^2^(Fo^2^)+(0.0601P)^2^+0.0000P] where P=(Fo^2^+2Fc^2^)/3'
_refine_ls_weighting_scheme calc
_refine_ls_wR_factor_gt 0.1351
_refine_ls_wR_factor_ref 0.1881
_reflns_number_gt 1444
_reflns_number_total 5395
_reflns_threshold_expression >2sigma(I)
_cod_data_source_file c1cc10284b.txt
_cod_data_source_block 4
_cod_depositor_comments
;
The following automatic conversions were performed:

'_symmetry_cell_setting' tag value 'monoclinic/' was replaced with
'monoclinic' value as specified in the replacement file
'/home/robertas/cod-tools/perl-scripts/inputs/replacement_values.lst'.

Automatic conversion script
Id: cif_fix_values 3143 2015-03-26 13:38:13Z robertas 
;
_cod_original_cell_volume 3060.5(6)
_cod_original_sg_symbol_H-M 'P 21/n'
_cod_database_code 7106218

loop_
_symmetry_equiv_pos_as_xyz
'x, y, z'
'-x+1/2, y+1/2, -z+1/2'
'-x, -y, -z'
'x-1/2, -y-1/2, z-1/2'

loop_
_atom_site_label
_atom_site_type_symbol
_atom_site_fract_x
_atom_site_fract_y
_atom_site_fract_z
_atom_site_U_iso_or_equiv
_atom_site_adp_type
_atom_site_occupancy
_atom_site_symmetry_multiplicity
_atom_site_calc_flag
_atom_site_refinement_flags
_atom_site_disorder_assembly
_atom_site_disorder_group
C1 C 1.0999(6) 0.5843(5) 0.3518(3) 0.0390(17) Uani 1 1 d . . .
C2 C 1.1119(8) 0.5154(6) 0.3948(3) 0.070(2) Uani 1 1 d . . .
H2 H 1.1266 0.4419 0.3932 0.084 Uiso 1 1 calc R . .
C3 C 1.0984(8) 0.5742(6) 0.4432(3) 0.068(2) Uani 1 1 d . . .
H3 H 1.1013 0.5460 0.4786 0.081 Uiso 1 1 calc R . .
C4 C 1.0807(6) 0.6782(5) 0.4285(3) 0.0368(17) Uani 1 1 d . . .
C5 C 1.0484(7) 0.7767(5) 0.4603(3) 0.0402(17) Uani 1 1 d . . .
C6 C 0.9042(7) 0.8030(5) 0.4446(2) 0.0362(17) Uani 1 1 d . . .
C7 C 0.8353(7) 0.8949(5) 0.4317(3) 0.0469(19) Uani 1 1 d . . .
H7 H 0.8721 0.9631 0.4311 0.056 Uiso 1 1 calc R . .
C8 C 0.6982(7) 0.8705(6) 0.4193(3) 0.0473(19) Uani 1 1 d . . .
H8 H 0.6295 0.9197 0.4092 0.057 Uiso 1 1 calc R . .
C9 C 0.6837(7) 0.7627(6) 0.4246(3) 0.0425(18) Uani 1 1 d . . .
C10 C 0.5609(7) 0.6921(6) 0.4192(3) 0.056(2) Uani 1 1 d . . .
C11 C 0.5711(6) 0.6018(6) 0.3779(3) 0.0395(17) Uani 1 1 d . . .
C12 C 0.5452(7) 0.4971(6) 0.3802(3) 0.059(2) Uani 1 1 d . . .
H12 H 0.5224 0.4607 0.4102 0.071 Uiso 1 1 calc R . .
C13 C 0.5587(7) 0.4506(5) 0.3277(3) 0.055(2) Uani 1 1 d . . .
H13 H 0.5474 0.3786 0.3179 0.066 Uiso 1 1 calc R . .
C14 C 0.5906(6) 0.5302(5) 0.2954(3) 0.0349(17) Uani 1 1 d . . .
C15 C 0.6077(6) 0.5317(5) 0.2356(3) 0.0354(17) Uani 1 1 d . . .
C16 C 0.7451(7) 0.5693(4) 0.2305(3) 0.0325(16) Uani 1 1 d . . .
C17 C 0.7927(7) 0.6122(5) 0.1875(3) 0.0460(18) Uani 1 1 d . . .
H17 H 0.7416 0.6317 0.1533 0.055 Uiso 1 1 calc R . .
C18 C 0.9317(8) 0.6226(5) 0.2025(3) 0.055(2) Uani 1 1 d . . .
H18 H 0.9878 0.6507 0.1803 0.066 Uiso 1 1 calc R . .
C19 C 0.9696(7) 0.5839(5) 0.2555(3) 0.0373(17) Uani 1 1 d . . .
C20 C 1.1043(7) 0.5676(5) 0.2912(3) 0.0456(18) Uani 1 1 d . . .
C21 C 1.1310(6) 0.8765(5) 0.4485(3) 0.061(2) Uani 1 1 d . . .
H21A H 1.1094 0.8940 0.4096 0.091 Uiso 1 1 calc R . .
H21B H 1.2242 0.8605 0.4587 0.091 Uiso 1 1 calc R . .
H21C H 1.1101 0.9365 0.4700 0.091 Uiso 1 1 calc R . .
C22 C 1.0895(8) 0.7535(6) 0.5231(3) 0.064(2) Uani 1 1 d . . .
C23 C 1.2339(8) 0.7340(8) 0.5467(3) 0.125(4) Uani 1 1 d . . .
H23A H 1.2420 0.6801 0.5752 0.188 Uiso 1 1 calc R . .
H23B H 1.2743 0.7995 0.5624 0.188 Uiso 1 1 calc R . .
H23C H 1.2779 0.7100 0.5176 0.188 Uiso 1 1 calc R . .
C24 C 0.5511(8) 0.6427(6) 0.4755(3) 0.095(3) Uani 1 1 d . . .
H24A H 0.4703 0.6020 0.4719 0.143 Uiso 1 1 calc R . .
H24B H 0.5511 0.6988 0.5024 0.143 Uiso 1 1 calc R . .
H24C H 0.6259 0.5962 0.4875 0.143 Uiso 1 1 calc R . .
C25 C 0.4389(7) 0.7608(6) 0.3971(3) 0.086(3) Uani 1 1 d . . .
H25A H 0.4481 0.7928 0.3624 0.129 Uiso 1 1 calc R . .
H25B H 0.4310 0.8162 0.4236 0.129 Uiso 1 1 calc R . .
H25C H 0.3607 0.7165 0.3915 0.129 Uiso 1 1 calc R . .
C26 C 0.5036(6) 0.6051(5) 0.1998(3) 0.054(2) Uani 1 1 d . . .
H26A H 0.5116 0.6766 0.2148 0.081 Uiso 1 1 calc R . .
H26B H 0.4159 0.5781 0.2001 0.081 Uiso 1 1 calc R . .
H26C H 0.5184 0.6063 0.1622 0.081 Uiso 1 1 calc R . .
C27 C 0.5864(8) 0.4160(5) 0.2133(3) 0.0447(19) Uani 1 1 d . . .
C28 C 0.7017(7) 0.3403(4) 0.2202(3) 0.060(2) Uani 1 1 d . . .
H28A H 0.7456 0.3389 0.2585 0.090 Uiso 1 1 calc R . .
H28B H 0.7631 0.3639 0.1975 0.090 Uiso 1 1 calc R . .
H28C H 0.6704 0.2696 0.2089 0.090 Uiso 1 1 calc R . .
C30 C 1.2069(6) 0.6450(6) 0.2730(3) 0.066(2) Uani 1 1 d . . .
H30A H 1.2108 0.6320 0.2347 0.100 Uiso 1 1 calc R . .
H30B H 1.2931 0.6328 0.2957 0.100 Uiso 1 1 calc R . .
H30C H 1.1804 0.7180 0.2774 0.100 Uiso 1 1 calc R . .
C31 C 0.2250(7) 0.6419(5) 0.0745(3) 0.075(2) Uani 1 1 d . . .
H31A H 0.2493 0.6686 0.0405 0.090 Uiso 1 1 calc R . .
H31B H 0.2970 0.5968 0.0933 0.090 Uiso 1 1 calc R . .
C29C C 1.1505(7) 0.4517(5) 0.2826(3) 0.079(3) Uani 1 1 d . . .
H29A H 1.0963 0.4019 0.2983 0.118 Uiso 1 1 calc R . .
H29B H 1.2418 0.4435 0.3007 0.118 Uiso 1 1 calc R . .
H29C H 1.1420 0.4378 0.2435 0.118 Uiso 1 1 calc R . .
Cl1 Cl 0.2046(2) 0.74950(16) 0.11703(8) 0.0960(8) Uani 1 1 d . . .
Cl2 Cl 0.0844(3) 0.56711(18) 0.05795(12) 0.1270(11) Uani 1 1 d . . .
H4A H 0.856(7) 0.529(5) 0.306(3) 0.083 Uiso 1 1 d . . .
H3A H 0.607(7) 0.686(5) 0.314(3) 0.083 Uiso 1 1 d . . .
H1A H 1.044(7) 0.729(5) 0.353(3) 0.083 Uiso 1 1 d . . .
H2A H 0.828(7) 0.655(5) 0.447(3) 0.083 Uiso 1 1 d . . .
N3 N 0.5972(5) 0.6232(4) 0.3258(2) 0.0422(16) Uani 1 1 d . . .
N2 N 0.8097(6) 0.7222(4) 0.4397(2) 0.0413(16) Uani 1 1 d . . .
N1 N 1.0808(5) 0.6845(4) 0.3727(2) 0.0382(15) Uani 1 1 d . . .
N4 N 0.8550(6) 0.5526(4) 0.2723(2) 0.0357(14) Uani 1 1 d . . .
O2 O 0.4774(5) 0.3879(4) 0.1913(2) 0.0725(16) Uani 1 1 d . . .
O1 O 1.0095(6) 0.7588(6) 0.5527(2) 0.114(2) Uani 1 1 d . . .

loop_
_atom_site_aniso_label
_atom_site_aniso_U_11
_atom_site_aniso_U_22
_atom_site_aniso_U_33
_atom_site_aniso_U_23
_atom_site_aniso_U_13
_atom_site_aniso_U_12
C1 0.041(5) 0.044(4) 0.033(4) 0.003(4) 0.009(4) 0.007(4)
C2 0.102(7) 0.050(5) 0.064(6) 0.003(5) 0.032(5) 0.021(4)
C3 0.104(7) 0.071(6) 0.031(5) 0.017(4) 0.018(5) 0.018(5)
C4 0.034(4) 0.053(5) 0.023(4) 0.003(4) 0.006(4) 0.005(4)
C5 0.039(5) 0.051(5) 0.032(4) -0.012(4) 0.009(4) 0.006(4)
C6 0.033(5) 0.045(4) 0.032(4) -0.009(3) 0.009(4) -0.002(4)
C7 0.044(5) 0.049(5) 0.052(5) 0.000(4) 0.021(4) 0.002(4)
C8 0.033(5) 0.064(5) 0.045(5) 0.004(4) 0.007(4) 0.025(4)
C9 0.035(5) 0.056(5) 0.040(4) -0.011(4) 0.014(4) 0.003(4)
C10 0.032(5) 0.074(5) 0.064(6) -0.029(5) 0.016(5) -0.003(4)
C11 0.032(4) 0.057(5) 0.033(5) -0.010(4) 0.013(4) -0.008(4)
C12 0.080(6) 0.060(5) 0.048(5) 0.002(4) 0.038(5) 0.001(4)
C13 0.072(6) 0.035(4) 0.059(5) -0.008(4) 0.015(5) -0.010(4)
C14 0.036(5) 0.034(4) 0.034(4) -0.004(4) 0.004(4) -0.005(3)
C15 0.033(5) 0.041(4) 0.036(4) -0.006(3) 0.015(4) -0.005(3)
C16 0.032(5) 0.040(4) 0.026(4) 0.002(3) 0.008(4) 0.005(3)
C17 0.047(5) 0.069(5) 0.023(4) -0.001(4) 0.007(4) -0.009(4)
C18 0.059(6) 0.060(5) 0.047(6) -0.012(4) 0.016(5) -0.014(4)
C19 0.037(5) 0.050(4) 0.024(4) -0.002(3) 0.007(4) 0.002(4)
C20 0.039(5) 0.069(5) 0.029(4) -0.011(4) 0.008(4) 0.007(4)
C21 0.037(4) 0.073(5) 0.075(6) -0.028(4) 0.014(4) -0.008(4)
C22 0.044(6) 0.104(6) 0.047(5) -0.012(5) 0.016(5) 0.017(5)
C23 0.064(7) 0.247(11) 0.051(6) -0.040(7) -0.023(5) 0.061(7)
C24 0.094(7) 0.136(7) 0.078(6) -0.055(6) 0.070(6) -0.071(6)
C25 0.034(5) 0.104(6) 0.122(7) -0.076(6) 0.020(5) -0.007(5)
C26 0.037(5) 0.071(5) 0.052(5) 0.001(4) 0.003(4) 0.008(4)
C27 0.055(5) 0.049(5) 0.035(5) -0.011(4) 0.022(4) -0.018(4)
C28 0.059(5) 0.038(4) 0.084(6) -0.008(4) 0.019(5) 0.009(4)
C30 0.037(5) 0.128(7) 0.039(5) -0.017(4) 0.019(4) -0.023(5)
C31 0.066(6) 0.076(5) 0.079(6) -0.016(5) 0.002(5) 0.000(5)
C29C 0.074(6) 0.084(6) 0.071(6) -0.021(5) -0.004(5) 0.042(5)
Cl1 0.137(2) 0.0794(14) 0.0746(15) -0.0092(13) 0.0279(15) -0.0180(15)
Cl2 0.129(2) 0.0932(18) 0.172(3) -0.0288(17) 0.062(2) -0.0437(16)
N3 0.039(4) 0.048(4) 0.043(4) -0.004(4) 0.016(3) -0.005(3)
N2 0.029(4) 0.043(4) 0.049(4) -0.009(3) 0.000(3) 0.001(4)
N1 0.029(4) 0.047(4) 0.039(4) 0.001(3) 0.008(3) 0.008(3)
N4 0.028(3) 0.051(4) 0.031(4) 0.005(3) 0.014(4) 0.003(3)
O2 0.068(4) 0.074(4) 0.075(4) -0.036(3) 0.011(4) -0.018(3)
O1 0.071(5) 0.232(7) 0.040(3) 0.024(4) 0.010(3) 0.031(5)

loop_
_atom_type_symbol
_atom_type_description
_atom_type_scat_dispersion_real
_atom_type_scat_dispersion_imag
_atom_type_scat_source
C C 0.0033 0.0016 'International Tables Vol C Tables 4.2.6.8 and 6.1.1.4'
H H 0.0000 0.0000 'International Tables Vol C Tables 4.2.6.8 and 6.1.1.4'
N N 0.0061 0.0033 'International Tables Vol C Tables 4.2.6.8 and 6.1.1.4'
O O 0.0106 0.0060 'International Tables Vol C Tables 4.2.6.8 and 6.1.1.4'
Cl Cl 0.1484 0.1585 'International Tables Vol C Tables 4.2.6.8 and 6.1.1.4'

loop_
_geom_angle_atom_site_label_1
_geom_angle_atom_site_label_2
_geom_angle_atom_site_label_3
_geom_angle
_geom_angle_site_symmetry_1
_geom_angle_site_symmetry_3
_geom_angle_publ_flag
C2 C1 N1 106.5(6) . . ?
C2 C1 C20 131.8(6) . . ?
N1 C1 C20 121.7(6) . . ?
C1 C2 C3 108.4(6) . . ?
C4 C3 C2 107.6(6) . . ?
C3 C4 N1 107.2(6) . . ?
C3 C4 C5 132.0(6) . . ?
N1 C4 C5 120.4(6) . . ?
C6 C5 C4 110.3(5) . . ?
C6 C5 C22 111.5(6) . . ?
C4 C5 C22 108.4(5) . . ?
C6 C5 C21 108.8(5) . . ?
C4 C5 C21 111.7(5) . . ?
C22 C5 C21 106.2(5) . . ?
C7 C6 N2 105.6(6) . . ?
C7 C6 C5 134.0(6) . . ?
N2 C6 C5 120.3(6) . . ?
C6 C7 C8 108.8(6) . . ?
C9 C8 C7 108.4(6) . . ?
C8 C9 N2 106.0(6) . . ?
C8 C9 C10 131.8(7) . . ?
N2 C9 C10 122.1(6) . . ?
C9 C10 C25 108.4(6) . . ?
C9 C10 C11 108.8(6) . . ?
C25 C10 C11 109.4(6) . . ?
C9 C10 C24 110.5(6) . . ?
C25 C10 C24 110.7(6) . . ?
C11 C10 C24 108.9(6) . . ?
C12 C11 N3 107.7(6) . . ?
C12 C11 C10 130.7(7) . . ?
N3 C11 C10 121.3(6) . . ?
C11 C12 C13 107.6(6) . . ?
C14 C13 C12 107.7(6) . . ?
C13 C14 N3 107.2(6) . . ?
C13 C14 C15 131.8(6) . . ?
N3 C14 C15 120.8(6) . . ?
C14 C15 C16 111.6(5) . . ?
C14 C15 C27 107.2(5) . . ?
C16 C15 C27 109.4(5) . . ?
C14 C15 C26 111.2(5) . . ?
C16 C15 C26 108.8(5) . . ?
C27 C15 C26 108.5(5) . . ?
C17 C16 N4 105.7(6) . . ?
C17 C16 C15 131.9(6) . . ?
N4 C16 C15 122.0(6) . . ?
C16 C17 C18 109.4(6) . . ?
C19 C18 C17 107.7(7) . . ?
C18 C19 N4 106.3(6) . . ?
C18 C19 C20 131.5(7) . . ?
N4 C19 C20 122.1(6) . . ?
C19 C20 C1 110.9(6) . . ?
C19 C20 C29C 108.6(5) . . ?
C1 C20 C29C 109.3(6) . . ?
C19 C20 C30 110.3(5) . . ?
C1 C20 C30 110.3(5) . . ?
C29C C20 C30 107.4(6) . . ?
O1 C22 C23 121.0(7) . . ?
O1 C22 C5 120.4(7) . . ?
C23 C22 C5 118.3(7) . . ?
O2 C27 C28 121.0(6) . . ?
O2 C27 C15 119.3(7) . . ?
C28 C27 C15 119.6(6) . . ?
Cl2 C31 Cl1 111.9(4) . . ?
C14 N3 C11 109.8(5) . . ?
C9 N2 C6 111.3(5) . . ?
C4 N1 C1 110.3(5) . . ?
C19 N4 C16 110.9(5) . . ?

loop_
_geom_bond_atom_site_label_1
_geom_bond_atom_site_label_2
_geom_bond_distance
_geom_bond_site_symmetry_2
_geom_bond_publ_flag
C1 C2 1.345(8) . ?
C1 N1 1.376(7) . ?
C1 C20 1.505(8) . ?
C2 C3 1.420(8) . ?
C3 C4 1.346(8) . ?
C4 N1 1.367(7) . ?
C4 C5 1.521(8) . ?
C5 C6 1.489(8) . ?
C5 C22 1.541(9) . ?
C5 C21 1.560(8) . ?
C6 C7 1.350(7) . ?
C6 N2 1.386(7) . ?
C7 C8 1.411(8) . ?
C8 C9 1.359(7) . ?
C9 N2 1.369(7) . ?
C9 C10 1.518(9) . ?
C10 C25 1.525(8) . ?
C10 C11 1.528(8) . ?
C10 C24 1.528(9) . ?
C11 C12 1.333(8) . ?
C11 N3 1.379(7) . ?
C12 C13 1.439(8) . ?
C13 C14 1.345(8) . ?
C14 N3 1.371(7) . ?
C14 C15 1.508(8) . ?
C15 C16 1.510(8) . ?
C15 C27 1.540(8) . ?
C15 C26 1.543(7) . ?
C16 C17 1.351(7) . ?
C16 N4 1.385(7) . ?
C17 C18 1.406(8) . ?
C18 C19 1.369(8) . ?
C19 N4 1.372(7) . ?
C19 C20 1.499(8) . ?
C20 C29C 1.545(8) . ?
C20 C30 1.552(8) . ?
C22 O1 1.194(7) . ?
C22 C23 1.501(9) . ?
C27 O2 1.196(7) . ?
C27 C28 1.494(8) . ?
C31 Cl2 1.697(7) . ?
C31 Cl1 1.733(7) . ?
